data_7112114
loop_
_publ_author_name
'Thomas N. Hooper'
'Ross Inglis'
'Maria A. Palacios'
'Gary S. Nichol'
'Mateusz B. Pitak'
'Simon J. Coles'
'Giulia Lorusso'
'Marco Evangelisti'
'Euan K. Brechin'

_publ_section_title
;
 CO2 as a reaction ingredient for the construction of metal cages: a
 carbonate-panelled [Gd6Cu3] tridiminished icosahedron
;
_journal_name_full Chem.Commun.
_journal_page_first 3498
_journal_paper_doi 10.1039/c4cc00141a
_journal_volume 50
_journal_year 2014
_chemical_formula_moiety 'C73 H111 Cu3 Gd6 N3 O40'
_chemical_formula_sum 'C73 H111 Cu3 Gd6 N3 O40'
_chemical_formula_weight 2804.77
_chemical_name_systematic
;
?
;
_space_group_IT_number 165
_symmetry_cell_setting trigonal
_symmetry_space_group_name_Hall '-P 3 2"c'
_symmetry_space_group_name_H-M 'P -3 c 1'
_atom_sites_solution_hydrogens geom
_atom_sites_solution_primary direct
_atom_sites_solution_secondary difmap
_audit_creation_method SHELXL-97
_cell_angle_alpha 90.00
_cell_angle_beta 90.00
_cell_angle_gamma 120.00
_cell_formula_units_Z 4
_cell_length_a 22.2578(15)
_cell_length_b 22.2578(15)
_cell_length_c 26.9738(18)
_cell_measurement_reflns_used 26674
_cell_measurement_temperature 100(2)
_cell_measurement_theta_max 31.2
_cell_measurement_theta_min 1.8
_cell_volume 11572.8(13)
_computing_cell_refinement 'CrystalClear-SM Expert 2.0 r11 (Rigaku, 2011)'
_computing_data_collection 'CrystalClear-SM Expert 2.0 r11 (Rigaku, 2011)'
_computing_data_reduction 'CrystalClear-SM Expert 2.0 r11 (Rigaku, 2011)'
_computing_structure_refinement 'SHELXL-97 (Sheldrick, 2008)'
_computing_structure_solution 'SHELXL-97 (Sheldrick, 2008)'
_diffrn_ambient_temperature 100(2)
_diffrn_detector CCD
_diffrn_detector_area_resol_mean 28.5714
_diffrn_measured_fraction_theta_full 0.996
_diffrn_measured_fraction_theta_max 0.996
_diffrn_measurement_device
;
AFC12 (Right): Kappa 3 circle
;
_diffrn_measurement_device_type
;
Rigaku Saturn724+ (2x2 bin mode)
;
_diffrn_measurement_method 'profile data from \w-scans'
_diffrn_measurement_specimen_support Mitegen
_diffrn_radiation_monochromator Confocal
_diffrn_radiation_type 'Mo K\a'
_diffrn_radiation_wavelength 0.71075
_diffrn_reflns_av_R_equivalents 0.0302
_diffrn_reflns_av_sigmaI/netI 0.0171
_diffrn_reflns_limit_h_max 28
_diffrn_reflns_limit_h_min -28
_diffrn_reflns_limit_k_max 27
_diffrn_reflns_limit_k_min -28
_diffrn_reflns_limit_l_max 34
_diffrn_reflns_limit_l_min -34
_diffrn_reflns_number 74053
_diffrn_reflns_theta_full 27.48
_diffrn_reflns_theta_max 27.48
_diffrn_reflns_theta_min 2.91
_diffrn_source 'Rotating Anode'
_diffrn_source_current 55.0
_diffrn_source_power 2.5
_diffrn_source_voltage 45.0
_exptl_absorpt_coefficient_mu 3.996
_exptl_absorpt_correction_T_max 0.6907
_exptl_absorpt_correction_T_min 0.3612
_exptl_absorpt_correction_type multi-scan
_exptl_absorpt_process_details 'CrystalClear-SM Expert 2.0 r11 (Rigaku, 2011)'
_exptl_crystal_colour blue
_exptl_crystal_density_diffrn 1.610
_exptl_crystal_density_method 'not measured'
_exptl_crystal_description block
_exptl_crystal_F_000 5444
_exptl_crystal_size_max 0.32
_exptl_crystal_size_mid 0.18
_exptl_crystal_size_min 0.10
_platon_squeeze_details
;
;
_refine_diff_density_max 5.973
_refine_diff_density_min -0.962
_refine_diff_density_rms 0.147
_refine_ls_extinction_method none
_refine_ls_goodness_of_fit_ref 1.053
_refine_ls_hydrogen_treatment constr
_refine_ls_matrix_type full
_refine_ls_number_parameters 432
_refine_ls_number_reflns 8821
_refine_ls_number_restraints 119
_refine_ls_restrained_S_all 1.050
_refine_ls_R_factor_all 0.0339
_refine_ls_R_factor_gt 0.0329
_refine_ls_shift/su_max 0.002
_refine_ls_shift/su_mean 0.000
_refine_ls_structure_factor_coef Fsqd
_refine_ls_weighting_details 'calc w=1/[\s^2^(Fo^2^)+(0.0461P)^2^+62.1800P] where P=(Fo^2^+2Fc^2^)/3'
_refine_ls_weighting_scheme calc
_refine_ls_wR_factor_gt 0.0901
_refine_ls_wR_factor_ref 0.0910
_reflns_number_gt 8592
_reflns_number_total 8821
_reflns_threshold_expression >2\s(I)
_cod_data_source_file c4cc00141a3.cif
_cod_data_source_block 2012ncs0592
_cod_original_sg_symbol_Hall ' -P 3 2"c'
_cod_original_sg_symbol_H-M P-3c1
_cod_database_code 7112114

loop_
_symmetry_equiv_pos_as_xyz
'x, y, z'
'-y, x-y, z'
'-x+y, -x, z'
'y, x, -z+1/2'
'-x, -x+y, -z+1/2'
'x-y, -y, -z+1/2'
'-x, -y, -z'
'y, -x+y, -z'
'x-y, x, -z'
'-y, -x, z-1/2'
'x, x-y, z-1/2'
'-x+y, y, z-1/2'

loop_
_atom_site_label
_atom_site_type_symbol
_atom_site_fract_x
_atom_site_fract_y
_atom_site_fract_z
_atom_site_U_iso_or_equiv
_atom_site_adp_type
_atom_site_occupancy
_atom_site_symmetry_multiplicity
_atom_site_calc_flag
_atom_site_refinement_flags
_atom_site_disorder_assembly
_atom_site_disorder_group
C1 C 0.4496(2) 0.0914(2) -0.02846(15) 0.0190(8) Uani 1 1 d . . .
H1A H 0.4238 0.0962 -0.0566 0.023 Uiso 1 1 calc R . .
H1B H 0.4157 0.0633 -0.0025 0.023 Uiso 1 1 calc R . .
C2 C 0.4876(2) 0.0545(2) -0.04577(14) 0.0187(7) Uani 1 1 d . . .
C3 C 0.4583(2) -0.0134(2) -0.06227(15) 0.0217(8) Uani 1 1 d . . .
H3 H 0.4093 -0.0429 -0.0631 0.026 Uiso 1 1 calc R . .
C4 C 0.5022(2) -0.0373(2) -0.07762(17) 0.0251(9) Uani 1 1 d . . .
H4 H 0.4833 -0.0836 -0.0890 0.030 Uiso 1 1 calc R . .
C5 C 0.5744(2) 0.0066(2) -0.07638(17) 0.0249(9) Uani 1 1 d . . .
H5 H 0.6046 -0.0090 -0.0878 0.030 Uiso 1 1 calc R . .
C6 C 0.6005(2) 0.0734(2) -0.05802(15) 0.0205(8) Uani 1 1 d . . .
C7 C 0.6757(2) 0.1286(2) -0.05229(17) 0.0243(9) Uani 1 1 d . . .
H7A H 0.7003 0.1094 -0.0331 0.029 Uiso 1 1 calc R . .
H7B H 0.6975 0.1420 -0.0855 0.029 Uiso 1 1 calc R . .
C13 C 0.7314(2) 0.1492(2) 0.12061(16) 0.0224(8) Uani 1 1 d . . .
C14 C 0.7163(3) 0.0922(2) 0.15874(17) 0.0305(10) Uani 1 1 d . . .
C15 C 0.7151(4) 0.0298(3) 0.1337(2) 0.0514(16) Uani 1 1 d . . .
H15A H 0.6787 0.0108 0.1084 0.077 Uiso 1 1 calc R . .
H15B H 0.7057 -0.0059 0.1586 0.077 Uiso 1 1 calc R . .
H15C H 0.7602 0.0446 0.1181 0.077 Uiso 1 1 calc R . .
C16 C 0.6450(3) 0.0698(3) 0.1806(2) 0.0412(13) Uani 1 1 d . . .
H16A H 0.6447 0.1102 0.1947 0.062 Uiso 1 1 calc R . .
H16B H 0.6345 0.0353 0.2066 0.062 Uiso 1 1 calc R . .
H16C H 0.6098 0.0495 0.1544 0.062 Uiso 1 1 calc R . .
C17 C 0.7712(3) 0.1224(4) 0.1999(2) 0.0534(16) Uani 1 1 d . . .
H17A H 0.8174 0.1395 0.1855 0.080 Uiso 1 1 calc R . .
H17B H 0.7620 0.0861 0.2243 0.080 Uiso 1 1 calc R . .
H17C H 0.7693 0.1607 0.2163 0.080 Uiso 1 1 calc R . .
C18 C 0.8049(3) 0.4374(3) 0.2632(2) 0.0458(14) Uani 1 1 d . A .
C19 C 0.8382(4) 0.4612(4) 0.3150(2) 0.0607(19) Uani 1 1 d D . .
C20A C 0.8718(10) 0.5414(5) 0.3213(5) 0.072(2) Uani 0.570(14) 1 d PDU A 1
H20A H 0.8359 0.5545 0.3184 0.108 Uiso 0.570(14) 1 calc PR A 1
H20B H 0.9070 0.5651 0.2955 0.108 Uiso 0.570(14) 1 calc PR A 1
H20C H 0.8937 0.5551 0.3540 0.108 Uiso 0.570(14) 1 calc PR A 1
C21A C 0.9065(9) 0.4606(14) 0.3209(7) 0.072(2) Uani 0.570(14) 1 d PDU A 1
H21A H 0.9250 0.4764 0.3543 0.108 Uiso 0.570(14) 1 calc PR A 1
H21B H 0.9401 0.4917 0.2963 0.108 Uiso 0.570(14) 1 calc PR A 1
H21C H 0.8979 0.4134 0.3158 0.108 Uiso 0.570(14) 1 calc PR A 1
C22A C 0.7821(6) 0.4255(9) 0.3550(4) 0.072(2) Uani 0.570(14) 1 d PDU A 1
H22A H 0.7413 0.4292 0.3462 0.108 Uiso 0.570(14) 1 calc PR A 1
H22B H 0.8003 0.4481 0.3870 0.108 Uiso 0.570(14) 1 calc PR A 1
H22C H 0.7688 0.3765 0.3572 0.108 Uiso 0.570(14) 1 calc PR A 1
C20B C 0.8332(13) 0.5258(9) 0.3306(7) 0.072(2) Uani 0.430(14) 1 d PDU A 2
H20D H 0.8542 0.5415 0.3634 0.108 Uiso 0.430(14) 1 calc PR A 2
H20E H 0.7844 0.5136 0.3318 0.108 Uiso 0.430(14) 1 calc PR A 2
H20F H 0.8580 0.5631 0.3064 0.108 Uiso 0.430(14) 1 calc PR A 2
C21B C 0.9033(11) 0.4530(18) 0.3121(9) 0.072(2) Uani 0.430(14) 1 d PDU A 2
H21D H 0.9284 0.4674 0.3436 0.108 Uiso 0.430(14) 1 calc PR A 2
H21E H 0.9335 0.4820 0.2852 0.108 Uiso 0.430(14) 1 calc PR A 2
H21F H 0.8889 0.4043 0.3056 0.108 Uiso 0.430(14) 1 calc PR A 2
C22B C 0.7916(10) 0.3947(8) 0.3462(6) 0.072(2) Uani 0.430(14) 1 d PDU A 2
H22D H 0.8070 0.4028 0.3808 0.108 Uiso 0.430(14) 1 calc PR A 2
H22E H 0.7953 0.3557 0.3329 0.108 Uiso 0.430(14) 1 calc PR A 2
H22F H 0.7432 0.3840 0.3443 0.108 Uiso 0.430(14) 1 calc PR A 2
C23A C 0.9276(6) 0.3890(10) 0.2053(7) 0.061(4) Uani 0.60(4) 1 d PU B 1
H23A H 0.9681 0.3828 0.2028 0.091 Uiso 0.60(4) 1 calc PR B 1
H23B H 0.9210 0.3977 0.2399 0.091 Uiso 0.60(4) 1 calc PR B 1
H23C H 0.9349 0.4285 0.1848 0.091 Uiso 0.60(4) 1 calc PR B 1
O14A O 0.8666(5) 0.3269(6) 0.1881(8) 0.037(3) Uani 0.60(4) 1 d PU B 1
C23B C 0.9259(9) 0.350(2) 0.1994(7) 0.064(9) Uani 0.40(4) 1 d PU B 2
H23D H 0.9651 0.3524 0.1813 0.095 Uiso 0.40(4) 1 calc PR B 2
H23E H 0.9157 0.3207 0.2287 0.095 Uiso 0.40(4) 1 calc PR B 2
H23F H 0.9379 0.3972 0.2099 0.095 Uiso 0.40(4) 1 calc PR B 2
O14B O 0.8671(8) 0.3228(11) 0.1683(9) 0.049(4) Uani 0.40(4) 1 d PU B 2
Cu1 Cu 0.59360(2) 0.18502(2) -0.016185(17) 0.01416(10) Uani 1 1 d . . .
Gd1 Gd 0.759134(9) 0.246578(9) 0.035639(7) 0.01285(6) Uani 1 1 d . . .
Gd2 Gd 0.748075(10) 0.299818(10) 0.181839(7) 0.01714(6) Uani 1 1 d . . .
N1 N 0.55647(18) 0.09468(17) -0.04369(12) 0.0182(6) Uani 1 1 d . . .
C24 C 0.61265(19) 0.22051(19) 0.09844(14) 0.0144(7) Uani 1 1 d . . .
C25 C 0.6667 0.3333 -0.0052(2) 0.0130(12) Uani 1 3 d S . .
O1 O 0.68295(14) 0.18786(14) -0.02791(10) 0.0168(5) Uani 1 1 d . C .
O2 O 0.49607(14) 0.15705(14) -0.00955(10) 0.0177(5) Uani 1 1 d . . .
O3 O 0.60688(14) 0.27841(13) -0.00540(10) 0.0148(5) Uani 1 1 d . . .
O4 O 0.64115(14) 0.20669(14) 0.06364(10) 0.0166(5) Uani 1 1 d . B .
O7 O 0.72273(15) 0.13464(15) 0.07551(11) 0.0220(6) Uani 1 1 d . C .
O8 O 0.75134(18) 0.21008(17) 0.13580(13) 0.0288(7) Uani 1 1 d . B .
O9 O 0.78366(15) 0.33623(14) 0.09411(10) 0.0176(5) Uani 1 1 d . B .
O10 O 0.64061(15) 0.23950(16) 0.14195(11) 0.0215(6) Uani 1 1 d . . .
O11 O 0.8072(2) 0.3848(2) 0.24431(16) 0.0475(10) Uani 1 1 d . A .
O12 O 0.6904(2) 0.2224(2) 0.24551(14) 0.0371(8) Uani 1 1 d . . .
O13 O 0.6667 0.3333 0.21284(18) 0.0208(10) Uani 1 3 d S . .
C8A C 0.8658(5) 0.2138(4) 0.0202(5) 0.022(2) Uani 0.589(8) 1 d PD C 1
C9A C 0.9229(4) 0.1947(4) 0.0117(3) 0.0318(18) Uani 0.589(8) 1 d PDU C 1
C10A C 0.9181(4) 0.1662(5) -0.0408(4) 0.0383(15) Uani 0.589(8) 1 d PDU C 1
H10A H 0.9250 0.2019 -0.0651 0.057 Uiso 0.589(8) 1 calc PR C 1
H10B H 0.8722 0.1252 -0.0457 0.057 Uiso 0.589(8) 1 calc PR C 1
H10C H 0.9539 0.1533 -0.0452 0.057 Uiso 0.589(8) 1 calc PR C 1
C11A C 0.9114(5) 0.1375(5) 0.0474(5) 0.0383(15) Uani 0.589(8) 1 d PDU C 1
H11A H 0.9461 0.1235 0.0414 0.057 Uiso 0.589(8) 1 calc PR C 1
H11B H 0.8648 0.0975 0.0424 0.057 Uiso 0.589(8) 1 calc PR C 1
H11C H 0.9157 0.1543 0.0815 0.057 Uiso 0.589(8) 1 calc PR C 1
C12A C 0.9926(5) 0.2610(5) 0.0175(6) 0.0383(15) Uani 0.589(8) 1 d PDU C 1
H12A H 0.9958 0.2956 -0.0064 0.057 Uiso 0.589(8) 1 calc PR C 1
H12B H 1.0301 0.2509 0.0115 0.057 Uiso 0.589(8) 1 calc PR C 1
H12C H 0.9966 0.2791 0.0512 0.057 Uiso 0.589(8) 1 calc PR C 1
O5A O 0.8190(4) 0.1969(4) -0.0120(3) 0.0209(15) Uani 0.589(8) 1 d PD C 1
O6A O 0.8687(4) 0.2486(4) 0.0578(3) 0.0218(17) Uani 0.589(8) 1 d PD C 1
C8B C 0.8750(6) 0.2259(7) 0.0443(7) 0.022(2) Uani 0.411(8) 1 d PDU C 2
C9B C 0.9324(6) 0.2074(6) 0.0523(5) 0.042(3) Uani 0.411(8) 1 d PDU C 2
C10B C 0.9685(8) 0.2363(9) 0.1030(6) 0.062(3) Uani 0.411(8) 1 d PDU C 2
H10D H 0.9379 0.2447 0.1244 0.092 Uiso 0.411(8) 1 calc PR C 2
H10E H 1.0121 0.2799 0.0978 0.092 Uiso 0.411(8) 1 calc PR C 2
H10F H 0.9783 0.2024 0.1188 0.092 Uiso 0.411(8) 1 calc PR C 2
C11B C 0.8954(9) 0.1294(7) 0.0560(10) 0.062(3) Uani 0.411(8) 1 d PDU C 2
H11D H 0.8835 0.1155 0.0907 0.092 Uiso 0.411(8) 1 calc PR C 2
H11E H 0.9257 0.1126 0.0436 0.092 Uiso 0.411(8) 1 calc PR C 2
H11F H 0.8529 0.1095 0.0361 0.092 Uiso 0.411(8) 1 calc PR C 2
C12B C 0.9898(9) 0.2456(10) 0.0155(10) 0.062(3) Uani 0.411(8) 1 d PDU C 2
H12D H 1.0077 0.2956 0.0187 0.092 Uiso 0.411(8) 1 calc PR C 2
H12E H 0.9719 0.2306 -0.0181 0.092 Uiso 0.411(8) 1 calc PR C 2
H12F H 1.0272 0.2356 0.0220 0.092 Uiso 0.411(8) 1 calc PR C 2
O5B O 0.8365(7) 0.2021(5) 0.0066(4) 0.020(2) Uani 0.411(8) 1 d PD C 2
O6B O 0.8659(5) 0.2622(6) 0.0754(4) 0.017(2) Uani 0.411(8) 1 d PD C 2

loop_
_atom_site_aniso_label
_atom_site_aniso_U_11
_atom_site_aniso_U_22
_atom_site_aniso_U_33
_atom_site_aniso_U_23
_atom_site_aniso_U_13
_atom_site_aniso_U_12
C1 0.0163(18) 0.0151(18) 0.0215(19) -0.0032(14) -0.0024(15) 0.0048(15)
C2 0.0211(19) 0.0152(18) 0.0164(17) -0.0014(14) -0.0012(14) 0.0065(15)
C3 0.0217(19) 0.0154(18) 0.0229(19) -0.0016(15) -0.0009(16) 0.0054(16)
C4 0.030(2) 0.0153(19) 0.028(2) -0.0073(16) -0.0045(18) 0.0097(17)
C5 0.027(2) 0.019(2) 0.030(2) -0.0084(17) -0.0048(17) 0.0118(17)
C6 0.025(2) 0.0167(18) 0.0202(18) -0.0038(15) -0.0027(15) 0.0111(16)
C7 0.023(2) 0.022(2) 0.031(2) -0.0096(17) -0.0023(17) 0.0134(18)
C13 0.0184(19) 0.022(2) 0.030(2) 0.0046(17) 0.0018(16) 0.0129(16)
C14 0.043(3) 0.027(2) 0.025(2) 0.0063(18) -0.0004(19) 0.019(2)
C15 0.085(5) 0.038(3) 0.047(3) 0.018(3) 0.015(3) 0.042(3)
C16 0.040(3) 0.031(3) 0.037(3) 0.009(2) 0.004(2) 0.005(2)
C17 0.050(4) 0.060(4) 0.041(3) 0.018(3) -0.013(3) 0.021(3)
C18 0.049(3) 0.044(3) 0.035(3) -0.006(2) -0.015(3) 0.015(3)
C19 0.077(5) 0.076(5) 0.036(3) -0.012(3) -0.026(3) 0.044(4)
C20A 0.083(4) 0.075(5) 0.040(3) -0.023(3) -0.032(3) 0.026(4)
C21A 0.083(4) 0.075(5) 0.040(3) -0.023(3) -0.032(3) 0.026(4)
C22A 0.083(4) 0.075(5) 0.040(3) -0.023(3) -0.032(3) 0.026(4)
C20B 0.083(4) 0.075(5) 0.040(3) -0.023(3) -0.032(3) 0.026(4)
C21B 0.083(4) 0.075(5) 0.040(3) -0.023(3) -0.032(3) 0.026(4)
C22B 0.083(4) 0.075(5) 0.040(3) -0.023(3) -0.032(3) 0.026(4)
C23A 0.035(6) 0.059(10) 0.075(9) -0.025(7) -0.009(5) 0.012(5)
O14A 0.021(3) 0.048(4) 0.042(7) -0.005(5) -0.013(4) 0.016(3)
C23B 0.035(8) 0.11(2) 0.045(9) -0.036(11) -0.024(7) 0.031(11)
O14B 0.015(5) 0.095(10) 0.022(8) -0.016(7) -0.008(5) 0.016(5)
Cu1 0.0129(2) 0.0126(2) 0.0162(2) -0.00329(17) -0.00057(16) 0.00580(17)
Gd1 0.01222(9) 0.01224(9) 0.01457(10) 0.00016(6) 0.00003(6) 0.00647(7)
Gd2 0.01663(10) 0.01942(10) 0.01505(10) 0.00068(7) -0.00254(7) 0.00877(8)
N1 0.0197(16) 0.0152(16) 0.0193(16) -0.0028(13) -0.0015(13) 0.0085(13)
C24 0.0143(17) 0.0128(17) 0.0141(16) -0.0002(13) 0.0002(13) 0.0052(14)
C25 0.0146(18) 0.0146(18) 0.010(3) 0.000 0.000 0.0073(9)
O1 0.0161(13) 0.0150(13) 0.0192(13) -0.0058(10) -0.0008(10) 0.0077(11)
O2 0.0138(12) 0.0138(13) 0.0226(14) -0.0051(11) -0.0012(10) 0.0048(11)
O3 0.0146(12) 0.0122(12) 0.0172(12) -0.0001(10) 0.0003(10) 0.0065(11)
O4 0.0150(13) 0.0183(13) 0.0166(13) 0.0006(10) 0.0010(10) 0.0082(11)
O7 0.0207(14) 0.0212(14) 0.0243(14) 0.0047(11) 0.0011(11) 0.0107(12)
O8 0.0318(17) 0.0243(16) 0.0376(18) -0.0025(14) -0.0001(14) 0.0195(14)
O9 0.0220(14) 0.0174(13) 0.0165(12) -0.0006(10) -0.0021(11) 0.0122(11)
O10 0.0205(14) 0.0283(15) 0.0188(14) -0.0066(12) -0.0054(11) 0.0146(13)
O11 0.041(2) 0.049(2) 0.043(2) -0.0172(19) -0.0191(18) 0.015(2)
O12 0.040(2) 0.038(2) 0.0356(19) 0.0147(16) 0.0015(16) 0.0205(17)
O13 0.0250(16) 0.0250(16) 0.012(2) 0.000 0.000 0.0125(8)
C8A 0.016(3) 0.015(4) 0.032(6) -0.002(5) -0.003(4) 0.006(3)
C9A 0.023(4) 0.030(4) 0.044(5) -0.004(3) -0.001(3) 0.015(3)
C10A 0.025(3) 0.033(3) 0.063(4) -0.001(2) 0.008(2) 0.018(2)
C11A 0.025(3) 0.033(3) 0.063(4) -0.001(2) 0.008(2) 0.018(2)
C12A 0.025(3) 0.033(3) 0.063(4) -0.001(2) 0.008(2) 0.018(2)
O5A 0.019(3) 0.024(3) 0.022(4) -0.003(3) -0.001(3) 0.013(3)
O6A 0.022(3) 0.023(4) 0.020(5) -0.002(3) -0.002(3) 0.012(3)
C8B 0.016(3) 0.015(4) 0.032(6) -0.002(5) -0.003(4) 0.006(3)
C9B 0.032(5) 0.049(6) 0.064(7) -0.002(5) -0.012(4) 0.034(5)
C10B 0.051(5) 0.065(6) 0.096(8) -0.001(5) -0.018(5) 0.050(5)
C11B 0.051(5) 0.065(6) 0.096(8) -0.001(5) -0.018(5) 0.050(5)
C12B 0.051(5) 0.065(6) 0.096(8) -0.001(5) -0.018(5) 0.050(5)
O5B 0.024(7) 0.021(5) 0.015(6) -0.007(4) -0.006(5) 0.011(5)
O6B 0.013(4) 0.017(5) 0.018(5) 0.002(4) 0.000(4) 0.005(3)

loop_
_atom_type_symbol
_atom_type_description
_atom_type_scat_dispersion_real
_atom_type_scat_dispersion_imag
_atom_type_scat_source
C C 0.0033 0.0016 'International Tables Vol C Tables 4.2.6.8 and 6.1.1.4'
H H 0.0000 0.0000 'International Tables Vol C Tables 4.2.6.8 and 6.1.1.4'
Cu Cu 0.3201 1.2651 'International Tables Vol C Tables 4.2.6.8 and 6.1.1.4'
Gd Gd -0.1653 3.9035 'International Tables Vol C Tables 4.2.6.8 and 6.1.1.4'
N N 0.0061 0.0033 'International Tables Vol C Tables 4.2.6.8 and 6.1.1.4'
O O 0.0106 0.0060 'International Tables Vol C Tables 4.2.6.8 and 6.1.1.4'

loop_
_geom_angle_atom_site_label_1
_geom_angle_atom_site_label_2
_geom_angle_atom_site_label_3
_geom_angle
_geom_angle_site_symmetry_1
_geom_angle_site_symmetry_3
O2 C1 C2 110.9(3) . .
O2 C1 H1A 109.5 . .
C2 C1 H1A 109.5 . .
O2 C1 H1B 109.5 . .
C2 C1 H1B 109.5 . .
H1A C1 H1B 108.0 . .
N1 C2 C3 120.0(4) . .
N1 C2 C1 112.9(3) . .
C3 C2 C1 127.1(4) . .
C2 C3 C4 118.4(4) . .
C2 C3 H3 120.8 . .
C4 C3 H3 120.8 . .
C3 C4 C5 120.5(4) . .
C3 C4 H4 119.8 . .
C5 C4 H4 119.8 . .
C6 C5 C4 118.4(4) . .
C6 C5 H5 120.8 . .
C4 C5 H5 120.8 . .
N1 C6 C5 119.4(4) . .
N1 C6 C7 113.1(3) . .
C5 C6 C7 127.5(4) . .
O1 C7 C6 111.8(3) . .
O1 C7 H7A 109.3 . .
C6 C7 H7A 109.3 . .
O1 C7 H7B 109.3 . .
C6 C7 H7B 109.3 . .
H7A C7 H7B 107.9 . .
O7 C13 O8 121.4(4) . .
O7 C13 C14 119.8(4) . .
O8 C13 C14 118.9(4) . .
O7 C13 Gd1 52.6(2) . .
O8 C13 Gd1 68.8(2) . .
C14 C13 Gd1 172.2(3) . .
C16 C14 C15 109.3(5) . .
C16 C14 C13 106.9(4) . .
C15 C14 C13 110.6(4) . .
C16 C14 C17 109.5(5) . .
C15 C14 C17 111.4(5) . .
C13 C14 C17 109.1(4) . .
C14 C15 H15A 109.5 . .
C14 C15 H15B 109.5 . .
H15A C15 H15B 109.5 . .
C14 C15 H15C 109.5 . .
H15A C15 H15C 109.5 . .
H15B C15 H15C 109.5 . .
C14 C16 H16A 109.5 . .
C14 C16 H16B 109.5 . .
H16A C16 H16B 109.5 . .
C14 C16 H16C 109.5 . .
H16A C16 H16C 109.5 . .
H16B C16 H16C 109.5 . .
C14 C17 H17A 109.5 . .
C14 C17 H17B 109.5 . .
H17A C17 H17B 109.5 . .
C14 C17 H17C 109.5 . .
H17A C17 H17C 109.5 . .
H17B C17 H17C 109.5 . .
O12 C18 O11 127.3(5) 2_655 .
O12 C18 C19 116.8(6) 2_655 .
O11 C18 C19 115.9(5) . .
C21A C19 C22A 118.4(12) . .
C21A C19 C18 113.4(7) . .
C22A C19 C18 109.3(6) . .
C21A C19 C21B 10.4(10) . .
C22A C19 C21B 122.7(15) . .
C18 C19 C21B 103.3(8) . .
C21A C19 C20B 120.6(13) . .
C22A C19 C20B 82.7(11) . .
C18 C19 C20B 108.6(8) . .
C21B C19 C20B 128.7(16) . .
C21A C19 C22B 97.3(15) . .
C22A C19 C22B 31.7(9) . .
C18 C19 C22B 100.6(8) . .
C21B C19 C22B 97.6(17) . .
C20B C19 C22B 114.2(13) . .
C21A C19 C20A 95.0(13) . .
C22A C19 C20A 108.4(10) . .
C18 C19 C20A 111.4(6) . .
C21B C19 C20A 101.4(16) . .
C20B C19 C20A 29.3(9) . .
C22B C19 C20A 137.4(10) . .
C19 C20A H20A 109.5 . .
C19 C20A H20B 109.5 . .
H20A C20A H20B 109.5 . .
C19 C20A H20C 109.5 . .
H20A C20A H20C 109.5 . .
H20B C20A H20C 109.5 . .
C19 C21A H21A 109.5 . .
C19 C21A H21B 109.5 . .
H21A C21A H21B 109.5 . .
C19 C21A H21C 109.5 . .
H21A C21A H21C 109.5 . .
H21B C21A H21C 109.5 . .
C19 C22A H22A 109.5 . .
C19 C22A H22B 109.5 . .
H22A C22A H22B 109.5 . .
C19 C22A H22C 109.5 . .
H22A C22A H22C 109.5 . .
H22B C22A H22C 109.5 . .
C19 C20B H20D 109.5 . .
C19 C20B H20E 109.5 . .
H20D C20B H20E 109.5 . .
C19 C20B H20F 109.5 . .
H20D C20B H20F 109.5 . .
H20E C20B H20F 109.5 . .
C19 C21B H21D 109.5 . .
C19 C21B H21E 109.5 . .
H21D C21B H21E 109.5 . .
C19 C21B H21F 109.5 . .
H21D C21B H21F 109.5 . .
H21E C21B H21F 109.5 . .
C19 C22B H22D 109.5 . .
C19 C22B H22E 109.5 . .
H22D C22B H22E 109.5 . .
C19 C22B H22F 109.5 . .
H22D C22B H22F 109.5 . .
H22E C22B H22F 109.5 . .
O14A C23A H23A 109.5 . .
O14A C23A H23B 109.5 . .
H23A C23A H23B 109.5 . .
O14A C23A H23C 109.5 . .
H23A C23A H23C 109.5 . .
H23B C23A H23C 109.5 . .
C23A O14A Gd2 130.6(8) . .
O14B C23B H23D 109.5 . .
O14B C23B H23E 109.5 . .
H23D C23B H23E 109.5 . .
O14B C23B H23F 109.5 . .
H23D C23B H23F 109.5 . .
H23E C23B H23F 109.5 . .
C23B O14B Gd2 132.0(12) . .
N1 Cu1 O2 82.65(13) . .
N1 Cu1 O3 158.50(13) . .
O2 Cu1 O3 83.03(11) . .
N1 Cu1 O1 82.54(13) . .
O2 Cu1 O1 165.04(11) . .
O3 Cu1 O1 111.78(11) . .
N1 Cu1 O4 119.31(12) . .
O2 Cu1 O4 107.38(11) . .
O3 Cu1 O4 80.38(10) . .
O1 Cu1 O4 78.30(10) . .
N1 Cu1 Gd1 121.52(11) . 3_665
O2 Cu1 Gd1 39.26(8) . 3_665
O3 Cu1 Gd1 48.05(8) . 3_665
O1 Cu1 Gd1 154.85(8) . 3_665
O4 Cu1 Gd1 82.77(7) . 3_665
N1 Cu1 Gd1 112.58(10) . .
O2 Cu1 Gd1 150.80(8) . .
O3 Cu1 Gd1 87.42(8) . .
O1 Cu1 Gd1 38.01(8) . .
O4 Cu1 Gd1 43.62(7) . .
Gd1 Cu1 Gd1 117.988(14) 3_665 .
O1 Gd1 O2 98.63(10) . 2_655
O1 Gd1 O9 139.74(9) . .
O2 Gd1 O9 81.88(10) 2_655 .
O1 Gd1 O4 70.73(9) . .
O2 Gd1 O4 136.93(9) 2_655 .
O9 Gd1 O4 81.59(9) . .
O1 Gd1 O7 88.53(10) . .
O2 Gd1 O7 147.63(10) 2_655 .
O9 Gd1 O7 112.45(10) . .
O4 Gd1 O7 75.22(9) . .
O1 Gd1 O6B 141.9(3) . .
O2 Gd1 O6B 79.2(3) 2_655 .
O9 Gd1 O6B 78.1(3) . .
O4 Gd1 O6B 134.7(3) . .
O7 Gd1 O6B 76.0(3) . .
O1 Gd1 O5A 76.6(2) . .
O2 Gd1 O5A 75.48(19) 2_655 .
O9 Gd1 O5A 140.2(2) . .
O4 Gd1 O5A 136.23(19) . .
O7 Gd1 O5A 75.61(19) . .
O6B Gd1 O5A 66.0(3) . .
O1 Gd1 O6A 128.7(2) . .
O2 Gd1 O6A 76.3(2) 2_655 .
O9 Gd1 O6A 90.8(2) . .
O4 Gd1 O6A 143.20(19) . .
O7 Gd1 O6A 74.7(2) . .
O6B Gd1 O6A 13.51(17) . .
O5A Gd1 O6A 52.5(2) . .
O1 Gd1 O5B 90.0(3) . .
O2 Gd1 O5B 77.2(3) 2_655 .
O9 Gd1 O5B 128.6(3) . .
O4 Gd1 O5B 141.5(3) . .
O7 Gd1 O5B 71.2(3) . .
O6B Gd1 O5B 52.2(3) . .
O5A Gd1 O5B 14.02(19) . .
O6A Gd1 O5B 38.8(3) . .
O1 Gd1 O3 71.20(9) . 2_655
O2 Gd1 O3 63.37(9) 2_655 2_655
O9 Gd1 O3 73.40(9) . 2_655
O4 Gd1 O3 73.84(9) . 2_655
O7 Gd1 O3 147.19(9) . 2_655
O6B Gd1 O3 135.2(3) . 2_655
O5A Gd1 O3 121.72(19) . 2_655
O6A Gd1 O3 138.1(2) . 2_655
O5B Gd1 O3 132.0(3) . 2_655
O1 Gd1 O8 129.19(10) . .
O2 Gd1 O8 132.14(10) 2_655 .
O9 Gd1 O8 63.87(9) . .
O4 Gd1 O8 72.29(9) . .
O7 Gd1 O8 48.76(10) . .
O6B Gd1 O8 62.4(3) . .
O5A Gd1 O8 109.9(2) . .
O6A Gd1 O8 72.0(2) . .
O5B Gd1 O8 98.2(3) . .
O3 Gd1 O8 128.21(9) 2_655 .
O1 Gd1 C8A 102.6(3) . .
O2 Gd1 C8A 75.26(19) 2_655 .
O9 Gd1 C8A 116.2(3) . .
O4 Gd1 C8A 147.09(18) . .
O7 Gd1 C8A 72.38(19) . .
O6B Gd1 C8A 39.7(3) . .
O5A Gd1 C8A 26.3(3) . .
O6A Gd1 C8A 26.2(3) . .
O5B Gd1 C8A 12.6(3) . .
O3 Gd1 C8A 136.0(2) 2_655 .
O8 Gd1 C8A 90.3(3) . .
O12 Gd2 O10 83.47(12) . .
O12 Gd2 O11 86.98(15) . .
O10 Gd2 O11 141.51(13) . .
O12 Gd2 O8 90.03(13) . .
O10 Gd2 O8 74.35(11) . .
O11 Gd2 O8 143.01(14) . .
O12 Gd2 O10 142.88(12) . 2_655
O10 Gd2 O10 86.40(15) . 2_655
O11 Gd2 O10 79.12(13) . 2_655
O8 Gd2 O10 121.27(11) . 2_655
O12 Gd2 O14A 105.4(4) . .
O10 Gd2 O14A 148.9(5) . .
O11 Gd2 O14A 69.4(5) . .
O8 Gd2 O14A 75.9(4) . .
O10 Gd2 O14A 101.6(3) 2_655 .
O12 Gd2 O13 75.62(12) . .
O10 Gd2 O13 68.19(10) . .
O11 Gd2 O13 73.32(13) . .
O8 Gd2 O13 141.01(9) . .
O10 Gd2 O13 67.45(10) 2_655 .
O14A Gd2 O13 142.6(4) . .
O12 Gd2 O14B 113.8(5) . .
O10 Gd2 O14B 137.4(5) . .
O11 Gd2 O14B 80.2(5) . .
O8 Gd2 O14B 67.4(5) . .
O10 Gd2 O14B 97.6(5) 2_655 .
O14A Gd2 O14B 12.8(2) . .
O13 Gd2 O14B 151.5(5) . .
O12 Gd2 O9 155.82(12) . .
O10 Gd2 O9 79.51(10) . .
O11 Gd2 O9 116.94(13) . .
O8 Gd2 O9 68.95(10) . .
O10 Gd2 O9 53.00(9) 2_655 .
O14A Gd2 O9 81.7(5) . .
O13 Gd2 O9 113.01(12) . .
O14B Gd2 O9 70.0(5) . .
O12 Gd2 C24 162.75(12) . 2_655
O10 Gd2 C24 82.21(11) . 2_655
O11 Gd2 C24 98.33(14) . 2_655
O8 Gd2 C24 95.31(11) . 2_655
O10 Gd2 C24 26.33(10) 2_655 2_655
O14A Gd2 C24 91.8(4) . 2_655
O13 Gd2 C24 90.11(12) . 2_655
O14B Gd2 C24 83.3(5) . 2_655
O9 Gd2 C24 26.68(10) . 2_655
O12 Gd2 Gd2 110.00(10) . 2_655
O10 Gd2 Gd2 81.59(7) . 2_655
O11 Gd2 Gd2 66.92(11) . 2_655
O8 Gd2 Gd2 146.68(8) . 2_655
O10 Gd2 Gd2 32.98(7) 2_655 2_655
O14A Gd2 Gd2 120.9(3) . 2_655
O13 Gd2 Gd2 35.61(6) . 2_655
O14B Gd2 Gd2 122.6(5) . 2_655
O9 Gd2 Gd2 84.43(6) . 2_655
C24 Gd2 Gd2 58.32(7) 2_655 2_655
O12 Gd2 Gd2 70.83(9) . 3_665
O10 Gd2 Gd2 33.74(7) . 3_665
O11 Gd2 Gd2 108.21(11) . 3_665
O8 Gd2 Gd2 105.50(8) . 3_665
O10 Gd2 Gd2 81.07(7) 2_655 3_665
O14A Gd2 Gd2 175.9(5) . 3_665
O13 Gd2 Gd2 35.61(6) . 3_665
O14B Gd2 Gd2 170.9(5) . 3_665
O9 Gd2 Gd2 102.49(6) . 3_665
C24 Gd2 Gd2 91.93(7) 2_655 3_665
Gd2 Gd2 Gd2 60.0 2_655 3_665
C2 N1 C6 123.3(3) . .
C2 N1 Cu1 118.1(3) . .
C6 N1 Cu1 118.5(3) . .
O4 C24 O10 122.6(3) . .
O4 C24 O9 123.0(3) . 3_665
O10 C24 O9 114.5(3) . 3_665
O4 C24 Gd2 177.2(3) . 3_665
O10 C24 Gd2 54.73(19) . 3_665
O9 C24 Gd2 59.73(19) 3_665 3_665
O3 C25 O3 119.999(6) 2_655 .
O3 C25 O3 119.999(6) 2_655 3_665
O3 C25 O3 119.999(6) . 3_665
C7 O1 Cu1 113.6(2) . .
C7 O1 Gd1 125.8(2) . .
Cu1 O1 Gd1 109.96(12) . .
C1 O2 Cu1 115.1(2) . .
C1 O2 Gd1 135.9(2) . 3_665
Cu1 O2 Gd1 108.64(12) . 3_665
C25 O3 Cu1 122.97(18) . .
C25 O3 Gd1 135.4(2) . 3_665
Cu1 O3 Gd1 97.69(10) . 3_665
C24 O4 Cu1 120.5(2) . .
C24 O4 Gd1 136.8(2) . .
Cu1 O4 Gd1 94.81(10) . .
C13 O7 Gd1 103.5(3) . .
C13 O8 Gd2 157.7(3) . .
C13 O8 Gd1 86.3(3) . .
Gd2 O8 Gd1 106.43(12) . .
C24 O9 Gd1 140.0(2) 2_655 .
C24 O9 Gd2 93.6(2) 2_655 .
Gd1 O9 Gd2 116.90(11) . .
C24 O10 Gd2 142.2(3) . .
C24 O10 Gd2 98.9(2) . 3_665
Gd2 O10 Gd2 113.28(12) . 3_665
C18 O11 Gd2 137.6(4) . .
C18 O12 Gd2 136.0(4) 3_665 .
Gd2 O13 Gd2 108.78(11) . 3_665
Gd2 O13 Gd2 108.78(11) . 2_655
Gd2 O13 Gd2 108.78(11) 3_665 2_655
O6A C8A O5A 121.3(9) . .
O6A C8A C9A 119.6(10) . .
O5A C8A C9A 119.0(11) . .
O6A C8A Gd1 61.0(5) . .
O5A C8A Gd1 60.4(5) . .
C9A C8A Gd1 179.0(7) . .
C11A C9A C12A 114.4(9) . .
C11A C9A C10A 107.0(8) . .
C12A C9A C10A 108.8(8) . .
C11A C9A C8A 108.8(7) . .
C12A C9A C8A 107.3(7) . .
C10A C9A C8A 110.7(8) . .
C9A C10A H10A 109.5 . .
C9A C10A H10B 109.5 . .
H10A C10A H10B 109.5 . .
C9A C10A H10C 109.5 . .
H10A C10A H10C 109.5 . .
H10B C10A H10C 109.5 . .
C9A C11A H11A 109.5 . .
C9A C11A H11B 109.5 . .
H11A C11A H11B 109.5 . .
C9A C11A H11C 109.5 . .
H11A C11A H11C 109.5 . .
H11B C11A H11C 109.5 . .
C9A C12A H12A 109.5 . .
C9A C12A H12B 109.5 . .
H12A C12A H12B 109.5 . .
C9A C12A H12C 109.5 . .
H12A C12A H12C 109.5 . .
H12B C12A H12C 109.5 . .
C8A O5A Gd1 93.3(6) . .
C8A O6A Gd1 92.7(6) . .
O6B C8B O5B 121.2(11) . .
O6B C8B C9B 120.1(15) . .
O5B C8B C9B 118.7(13) . .
O6B C8B Gd1 59.9(7) . .
O5B C8B Gd1 61.5(6) . .
C9B C8B Gd1 173.7(9) . .
C12B C9B C11B 121.1(13) . .
C12B C9B C8B 109.9(11) . .
C11B C9B C8B 105.5(10) . .
C12B C9B C10B 103.3(14) . .
C11B C9B C10B 106.8(13) . .
C8B C9B C10B 109.8(11) . .
C9B C10B H10D 109.5 . .
C9B C10B H10E 109.5 . .
H10D C10B H10E 109.5 . .
C9B C10B H10F 109.5 . .
H10D C10B H10F 109.5 . .
H10E C10B H10F 109.5 . .
C9B C11B H11D 109.5 . .
C9B C11B H11E 109.5 . .
H11D C11B H11E 109.5 . .
C9B C11B H11F 109.5 . .
H11D C11B H11F 109.5 . .
H11E C11B H11F 109.5 . .
C9B C12B H12D 109.5 . .
C9B C12B H12E 109.5 . .
H12D C12B H12E 109.5 . .
C9B C12B H12F 109.5 . .
H12D C12B H12F 109.5 . .
H12E C12B H12F 109.5 . .
C8B O5B Gd1 92.2(7) . .
C8B O6B Gd1 94.1(9) . .

loop_
_geom_bond_atom_site_label_1
_geom_bond_atom_site_label_2
_geom_bond_distance
_geom_bond_site_symmetry_2
C1 O2 1.398(5) .
C1 C2 1.516(6) .
C1 H1A 0.9900 .
C1 H1B 0.9900 .
C2 N1 1.336(5) .
C2 C3 1.387(5) .
C3 C4 1.389(6) .
C3 H3 0.9500 .
C4 C5 1.402(6) .
C4 H4 0.9500 .
C5 C6 1.389(6) .
C5 H5 0.9500 .
C6 N1 1.341(5) .
C6 C7 1.509(6) .
C7 O1 1.410(5) .
C7 H7A 0.9900 .
C7 H7B 0.9900 .
C13 O7 1.249(5) .
C13 O8 1.264(5) .
C13 C14 1.535(6) .
C13 Gd1 2.998(4) .
C14 C16 1.526(8) .
C14 C15 1.533(7) .
C14 C17 1.536(7) .
C15 H15A 0.9800 .
C15 H15B 0.9800 .
C15 H15C 0.9800 .
C16 H16A 0.9800 .
C16 H16B 0.9800 .
C16 H16C 0.9800 .
C17 H17A 0.9800 .
C17 H17B 0.9800 .
C17 H17C 0.9800 .
C18 O12 1.215(7) 2_655
C18 O11 1.301(8) .
C18 C19 1.544(8) .
C19 C21A 1.534(9) .
C19 C22A 1.538(9) .
C19 C21B 1.550(10) .
C19 C20B 1.555(9) .
C19 C22B 1.562(9) .
C19 C20A 1.562(9) .
C20A H20A 0.9800 .
C20A H20B 0.9800 .
C20A H20C 0.9800 .
C21A H21A 0.9800 .
C21A H21B 0.9800 .
C21A H21C 0.9800 .
C22A H22A 0.9800 .
C22A H22B 0.9800 .
C22A H22C 0.9800 .
C20B H20D 0.9800 .
C20B H20E 0.9800 .
C20B H20F 0.9800 .
C21B H21D 0.9800 .
C21B H21E 0.9800 .
C21B H21F 0.9800 .
C22B H22D 0.9800 .
C22B H22E 0.9800 .
C22B H22F 0.9800 .
C23A O14A 1.446(15) .
C23A H23A 0.9800 .
C23A H23B 0.9800 .
C23A H23C 0.9800 .
O14A Gd2 2.401(10) .
C23B O14B 1.41(2) .
C23B H23D 0.9800 .
C23B H23E 0.9800 .
C23B H23F 0.9800 .
O14B Gd2 2.461(16) .
Cu1 N1 1.901(3) .
Cu1 O2 1.944(3) .
Cu1 O3 1.969(3) .
Cu1 O1 1.983(3) .
Cu1 O4 2.341(3) .
Cu1 Gd1 3.4668(5) 3_665
Cu1 Gd1 3.5155(5) .
Gd1 O1 2.303(3) .
Gd1 O2 2.315(3) 2_655
Gd1 O9 2.383(3) .
Gd1 O4 2.434(3) .
Gd1 O7 2.450(3) .
Gd1 O6B 2.469(11) .
Gd1 O5A 2.475(7) .
Gd1 O6A 2.489(8) .
Gd1 O5B 2.502(11) .
Gd1 O3 2.602(3) 2_655
Gd1 O8 2.801(3) .
Gd1 C8A 2.842(8) .
Gd2 O12 2.314(3) .
Gd2 O10 2.339(3) .
Gd2 O11 2.380(4) .
Gd2 O8 2.384(3) .
Gd2 O10 2.386(3) 2_655
Gd2 O13 2.4270(17) .
Gd2 O9 2.498(3) .
Gd2 C24 2.887(4) 2_655
Gd2 Gd2 3.9464(4) 2_655
Gd2 Gd2 3.9464(4) 3_665
C24 O4 1.254(5) .
C24 O10 1.296(5) .
C24 O9 1.299(5) 3_665
C24 Gd2 2.887(4) 3_665
C25 O3 1.280(3) 2_655
C25 O3 1.280(3) .
C25 O3 1.280(3) 3_665
O2 Gd1 2.315(3) 3_665
O3 Gd1 2.602(3) 3_665
O9 C24 1.299(5) 2_655
O10 Gd2 2.386(3) 3_665
O12 C18 1.215(7) 3_665
O13 Gd2 2.4270(17) 3_665
O13 Gd2 2.4270(17) 2_655
C8A O6A 1.258(12) .
C8A O5A 1.260(12) .
C8A C9A 1.545(10) .
C9A C11A 1.511(11) .
C9A C12A 1.523(12) .
C9A C10A 1.535(12) .
C10A H10A 0.9800 .
C10A H10B 0.9800 .
C10A H10C 0.9800 .
C11A H11A 0.9800 .
C11A H11B 0.9800 .
C11A H11C 0.9800 .
C12A H12A 0.9800 .
C12A H12B 0.9800 .
C12A H12C 0.9800 .
C8B O6B 1.250(15) .
C8B O5B 1.263(15) .
C8B C9B 1.541(13) .
C9B C12B 1.500(17) .
C9B C11B 1.507(12) .
C9B C10B 1.554(16) .
C10B H10D 0.9800 .
C10B H10E 0.9800 .
C10B H10F 0.9800 .
C11B H11D 0.9800 .
C11B H11E 0.9800 .
C11B H11F 0.9800 .
C12B H12D 0.9800 .
C12B H12E 0.9800 .
C12B H12F 0.9800 .

loop_
_platon_squeeze_void_nr
_platon_squeeze_void_average_x
_platon_squeeze_void_average_y
_platon_squeeze_void_average_z
_platon_squeeze_void_volume
_platon_squeeze_void_count_electrons
_platon_squeeze_void_content
1 0.000 0.000 -0.001 2500 522 ' '
